data_7217403
loop_
_publ_author_name
'Aaker\"oy, Christer B.'
'Wijethunga, Tharanga K.'
'Haj, Mohammad Abul'
'Desper, John'
'Moore, Curtis'

_publ_section_title
;
 The structural landscape of heteroaryl-2-imidazoles: competing halogen-
 and hydrogen-bond interactions
;
_journal_issue 31
_journal_name_full CrystEngComm
_journal_page_first 7218
_journal_paper_doi 10.1039/C4CE00803K
_journal_volume 16
_journal_year 2014
_chemical_formula_moiety
;
(C8 H7 N3)2 (C4 F8 I2)
;
_chemical_formula_sum 'C20 H14 F8 I2 N6'
_chemical_formula_weight 744.17
_chemical_name_systematic
;
TW-2-07 [2-(3-pyridyl)-imidazole]2, I-(CF2)4-I
;
_space_group_IT_number 14
_symmetry_cell_setting monoclinic
_symmetry_space_group_name_Hall '-P 2ybc'
_symmetry_space_group_name_H-M 'P 1 21/c 1'
_atom_sites_solution_hydrogens geom
_atom_sites_solution_primary direct
_atom_sites_solution_secondary difmap
_audit_creation_method SHELXL-97
_cell_angle_alpha 90.00
_cell_angle_beta 106.551(2)
_cell_angle_gamma 90.00
_cell_formula_units_Z 2
_cell_length_a 14.3500(9)
_cell_length_b 8.7642(5)
_cell_length_c 9.9637(6)
_cell_measurement_reflns_used 9903
_cell_measurement_temperature 120(2)
_cell_measurement_theta_max 33.81
_cell_measurement_theta_min 2.92
_cell_volume 1201.18(13)
_computing_cell_refinement 'Bruker SAINT'
_computing_data_collection 'Bruker APEX2'
_computing_data_reduction 'Bruker SAINT'
_computing_molecular_graphics 'Bruker SHELXTL'
_computing_publication_material 'Bruker SHELXTL'
_computing_structure_refinement 'SHELXL-97 (Sheldrick, 2008)'
_computing_structure_solution 'SHELXS-97 (Sheldrick, 2008)'
_diffrn_ambient_temperature 120(2)
_diffrn_measured_fraction_theta_full 0.986
_diffrn_measured_fraction_theta_max 0.923
_diffrn_measurement_device_type 'Bruker APEX-II CCD'
_diffrn_measurement_method '\f and \w scans'
_diffrn_radiation_monochromator graphite
_diffrn_radiation_source 'fine-focus sealed tube'
_diffrn_radiation_type MoK\a
_diffrn_radiation_wavelength 0.71073
_diffrn_reflns_av_R_equivalents 0.0245
_diffrn_reflns_av_sigmaI/netI 0.0198
_diffrn_reflns_limit_h_max 21
_diffrn_reflns_limit_h_min -18
_diffrn_reflns_limit_k_max 13
_diffrn_reflns_limit_k_min -13
_diffrn_reflns_limit_l_max 15
_diffrn_reflns_limit_l_min -15
_diffrn_reflns_number 21724
_diffrn_reflns_theta_full 27.50
_diffrn_reflns_theta_max 33.14
_diffrn_reflns_theta_min 1.48
_exptl_absorpt_coefficient_mu 2.702
_exptl_absorpt_correction_T_max 0.6717
_exptl_absorpt_correction_T_min 0.4978
_exptl_absorpt_correction_type multi-scan
_exptl_absorpt_process_details SADABS
_exptl_crystal_colour colourless
_exptl_crystal_density_diffrn 2.058
_exptl_crystal_density_method 'not measured'
_exptl_crystal_description prism
_exptl_crystal_F_000 708
_exptl_crystal_size_max 0.30
_exptl_crystal_size_mid 0.22
_exptl_crystal_size_min 0.16
_refine_diff_density_max 1.394
_refine_diff_density_min -0.763
_refine_diff_density_rms 0.105
_refine_ls_extinction_method none
_refine_ls_goodness_of_fit_ref 1.110
_refine_ls_hydrogen_treatment constr
_refine_ls_matrix_type full
_refine_ls_number_parameters 164
_refine_ls_number_reflns 4223
_refine_ls_number_restraints 0
_refine_ls_restrained_S_all 1.110
_refine_ls_R_factor_all 0.0321
_refine_ls_R_factor_gt 0.0284
_refine_ls_shift/su_max 0.002
_refine_ls_shift/su_mean 0.000
_refine_ls_structure_factor_coef Fsqd
_refine_ls_weighting_details 'calc w=1/[\s^2^(Fo^2^)+(0.0250P)^2^+1.5000P] where P=(Fo^2^+2Fc^2^)/3'
_refine_ls_weighting_scheme calc
_refine_ls_wR_factor_gt 0.0626
_refine_ls_wR_factor_ref 0.0639
_reflns_number_gt 3853
_reflns_number_total 4223
_reflns_threshold_expression >2sigma(I)
_cod_duplicate_entry 7216659
_cod_data_source_file c4ce00803k2.cif
_cod_data_source_block A2D2
_cod_depositor_comments
;
The following automatic conversions were performed:

'_symmetry_cell_setting' value 'Monoclinic' changed to 'monoclinic'
according to
/usr/data/users/saulius/crontab/automatic-downloads/current/RSC/lib/dictionaries/cif_core.dic
dictionary named 'cif_core.dic' version 2.4.2 from 2011-04-26.

Automatic conversion script
Id: cif_fix_values 2281 2013-09-26 08:29:07Z andrius 
;
_cod_original_cell_volume 1201.18(12)
_cod_original_sg_symbol_H-M P2(1)/c
_cod_database_code 7217403

loop_
_symmetry_equiv_pos_as_xyz
'x, y, z'
'-x, y+1/2, -z+1/2'
'-x, -y, -z'
'x, -y-1/2, z-1/2'

loop_
_atom_site_label
_atom_site_type_symbol
_atom_site_fract_x
_atom_site_fract_y
_atom_site_fract_z
_atom_site_U_iso_or_equiv
_atom_site_adp_type
_atom_site_occupancy
_atom_site_symmetry_multiplicity
_atom_site_calc_flag
_atom_site_refinement_flags
N11 N 0.25062(14) 0.5281(2) 0.53667(19) 0.0245(4) Uani 1 1 d .
C12 C 0.32738(15) 0.6210(2) 0.56137(19) 0.0200(4) Uani 1 1 d .
H12 H 0.3417 0.6830 0.6429 0.024 Uiso 1 1 calc R
C13 C 0.38775(14) 0.6319(2) 0.47405(18) 0.0162(3) Uani 1 1 d .
C14 C 0.36405(16) 0.5432(2) 0.3528(2) 0.0202(4) Uani 1 1 d .
H14 H 0.4027 0.5474 0.2897 0.024 Uiso 1 1 calc R
C15 C 0.28382(17) 0.4492(3) 0.3259(2) 0.0251(4) Uani 1 1 d .
H15 H 0.2659 0.3890 0.2432 0.030 Uiso 1 1 calc R
C16 C 0.22945(17) 0.4435(3) 0.4209(2) 0.0253(4) Uani 1 1 d .
H16 H 0.1751 0.3767 0.4026 0.030 Uiso 1 1 calc R
N21 N 0.52399(12) 0.7745(2) 0.42463(16) 0.0174(3) Uani 1 1 d .
H21 H 0.5125 0.7471 0.3364 0.021 Uiso 0.81(4) 1 calc PR
C22 C 0.47211(14) 0.7321(2) 0.51282(18) 0.0159(3) Uani 1 1 d .
N23 N 0.50926(13) 0.7933(2) 0.63926(16) 0.0185(3) Uani 1 1 d .
H23 H 0.4880 0.7819 0.7133 0.022 Uiso 0.19(4) 1 calc PR
C24 C 0.58755(16) 0.8776(3) 0.6297(2) 0.0215(4) Uani 1 1 d .
H24 H 0.6289 0.9348 0.7041 0.026 Uiso 1 1 calc R
C25 C 0.59745(15) 0.8676(2) 0.4976(2) 0.0203(4) Uani 1 1 d .
H25 H 0.6455 0.9156 0.4634 0.024 Uiso 1 1 calc R
I1 I 0.151865(10) 0.554190(17) 0.744972(13) 0.02315(5) Uani 1 1 d .
C31 C 0.09691(17) 0.6034(3) 0.9200(2) 0.0240(4) Uani 1 1 d .
F31A F 0.05614(13) 0.74157(18) 0.90483(18) 0.0418(4) Uani 1 1 d .
F31B F 0.17208(12) 0.6072(2) 1.03805(15) 0.0412(4) Uani 1 1 d .
C32 C 0.02295(15) 0.4842(2) 0.9398(2) 0.0190(4) Uani 1 1 d .
F32A F -0.04863(11) 0.4753(2) 0.82025(14) 0.0365(4) Uani 1 1 d .
F32B F 0.06900(12) 0.34962(17) 0.96376(17) 0.0354(3) Uani 1 1 d .

loop_
_atom_site_aniso_label
_atom_site_aniso_U_11
_atom_site_aniso_U_22
_atom_site_aniso_U_33
_atom_site_aniso_U_23
_atom_site_aniso_U_13
_atom_site_aniso_U_12
N11 0.0218(9) 0.0313(10) 0.0238(8) 0.0047(7) 0.0118(7) -0.0006(7)
C12 0.0220(10) 0.0245(10) 0.0164(7) 0.0016(7) 0.0101(7) 0.0013(7)
C13 0.0182(9) 0.0180(8) 0.0138(7) 0.0028(6) 0.0070(6) 0.0026(6)
C14 0.0242(10) 0.0232(9) 0.0157(7) 0.0007(7) 0.0096(7) -0.0001(7)
C15 0.0278(11) 0.0284(11) 0.0199(8) -0.0012(8) 0.0082(8) -0.0039(8)
C16 0.0235(11) 0.0291(11) 0.0239(9) 0.0045(8) 0.0080(8) -0.0028(8)
N21 0.0216(8) 0.0211(8) 0.0120(6) 0.0000(5) 0.0089(6) 0.0001(6)
C22 0.0189(9) 0.0188(8) 0.0122(7) 0.0017(6) 0.0082(6) 0.0031(6)
N23 0.0215(8) 0.0235(8) 0.0121(6) -0.0010(6) 0.0076(6) 0.0002(6)
C24 0.0243(10) 0.0255(10) 0.0161(8) -0.0020(7) 0.0079(7) -0.0024(8)
C25 0.0212(10) 0.0242(10) 0.0179(8) 0.0000(7) 0.0093(7) -0.0025(7)
I1 0.02106(8) 0.03169(8) 0.02108(7) 0.00395(5) 0.01309(5) 0.00132(5)
C31 0.0267(11) 0.0279(10) 0.0219(8) 0.0004(8) 0.0141(8) -0.0025(8)
F31A 0.0616(11) 0.0260(7) 0.0544(9) 0.0056(7) 0.0434(9) 0.0044(7)
F31B 0.0324(8) 0.0686(11) 0.0247(6) -0.0077(7) 0.0117(6) -0.0210(8)
C32 0.0190(10) 0.0223(9) 0.0177(8) 0.0004(7) 0.0085(7) 0.0015(7)
F32A 0.0238(7) 0.0688(11) 0.0180(6) -0.0055(6) 0.0079(5) -0.0090(7)
F32B 0.0454(9) 0.0252(7) 0.0491(8) 0.0085(6) 0.0353(7) 0.0107(6)

loop_
_atom_type_symbol
_atom_type_description
_atom_type_scat_dispersion_real
_atom_type_scat_dispersion_imag
_atom_type_scat_source
C C 0.0033 0.0016 'International Tables Vol C Tables 4.2.6.8 and 6.1.1.4'
H H 0.0000 0.0000 'International Tables Vol C Tables 4.2.6.8 and 6.1.1.4'
N N 0.0061 0.0033 'International Tables Vol C Tables 4.2.6.8 and 6.1.1.4'
F F 0.0171 0.0103 'International Tables Vol C Tables 4.2.6.8 and 6.1.1.4'
I I -0.4742 1.8119 'International Tables Vol C Tables 4.2.6.8 and 6.1.1.4'

loop_
_geom_angle_atom_site_label_1
_geom_angle_atom_site_label_2
_geom_angle_atom_site_label_3
_geom_angle
_geom_angle_site_symmetry_3
C16 N11 C12 118.16(18) .
C16 N11 I1 129.84(15) .
C12 N11 I1 111.96(13) .
N11 C12 C13 123.60(18) .
N11 C12 H12 118.2 .
C13 C12 H12 118.2 .
C14 C13 C12 117.39(18) .
C14 C13 C22 123.05(16) .
C12 C13 C22 119.56(17) .
C15 C14 C13 119.07(18) .
C15 C14 H14 120.5 .
C13 C14 H14 120.5 .
C14 C15 C16 119.3(2) .
C14 C15 H15 120.3 .
C16 C15 H15 120.3 .
N11 C16 C15 122.4(2) .
N11 C16 H16 118.8 .
C15 C16 H16 118.8 .
C22 N21 C25 107.58(15) .
C22 N21 H21 126.2 .
C25 N21 H21 126.2 .
N23 C22 N21 110.89(17) .
N23 C22 C13 124.90(16) .
N21 C22 C13 124.21(16) .
C22 N23 C24 105.44(15) .
C22 N23 H23 127.3 .
C24 N23 H23 127.3 .
C25 C24 N23 110.17(18) .
C25 C24 H24 124.9 .
N23 C24 H24 124.9 .
C24 C25 N21 105.92(17) .
C24 C25 H25 127.0 .
N21 C25 H25 127.0 .
C31 I1 N11 169.70(8) .
F31A C31 F31B 107.0(2) .
F31A C31 C32 109.50(18) .
F31B C31 C32 108.25(17) .
F31A C31 I1 109.87(13) .
F31B C31 I1 108.93(14) .
C32 C31 I1 113.13(14) .
F32A C32 F32B 108.80(18) .
F32A C32 C31 107.92(17) .
F32B C32 C31 107.26(17) .
F32A C32 C32 108.2(2) 3_567
F32B C32 C32 108.5(2) 3_567
C31 C32 C32 116.0(2) 3_567

loop_
_geom_bond_atom_site_label_1
_geom_bond_atom_site_label_2
_geom_bond_distance
_geom_bond_site_symmetry_2
N11 C16 1.332(3) .
N11 C12 1.335(3) .
N11 I1 2.8362(18) .
C12 C13 1.395(2) .
C12 H12 0.9500 .
C13 C14 1.395(3) .
C13 C22 1.455(3) .
C14 C15 1.378(3) .
C14 H14 0.9500 .
C15 C16 1.388(3) .
C15 H15 0.9500 .
C16 H16 0.9500 .
N21 C22 1.356(2) .
N21 C25 1.367(3) .
N21 H21 0.8800 .
C22 N23 1.333(2) .
N23 C24 1.371(3) .
N23 H23 0.8800 .
C24 C25 1.366(3) .
C24 H24 0.9500 .
C25 H25 0.9500 .
I1 C31 2.152(2) .
C31 F31A 1.335(3) .
C31 F31B 1.351(3) .
C31 C32 1.541(3) .
C32 F32A 1.336(2) .
C32 F32B 1.340(2) .
C32 C32 1.548(4) 3_567

loop_
_geom_hbond_atom_site_label_D
_geom_hbond_atom_site_label_H
_geom_hbond_atom_site_label_A
_geom_hbond_distance_DH
_geom_hbond_distance_HA
_geom_hbond_distance_DA
_geom_hbond_angle_DHA
_geom_hbond_site_symmetry_A
N21 H21 N23 0.88 1.98 2.853(2) 169.2 4_575
N23 H23 N21 0.88 2.08 2.853(2) 146.1 4_576

loop_
_geom_torsion_atom_site_label_1
_geom_torsion_atom_site_label_2
_geom_torsion_atom_site_label_3
_geom_torsion_atom_site_label_4
_geom_torsion
_geom_torsion_site_symmetry_4
C16 N11 C12 C13 -1.4(3) .
I1 N11 C12 C13 -179.17(15) .
N11 C12 C13 C14 1.8(3) .
N11 C12 C13 C22 -177.49(19) .
C12 C13 C14 C15 -0.5(3) .
C22 C13 C14 C15 178.69(19) .
C13 C14 C15 C16 -0.9(3) .
C12 N11 C16 C15 -0.3(3) .
I1 N11 C16 C15 177.09(16) .
C14 C15 C16 N11 1.4(4) .
C25 N21 C22 N23 -0.3(2) .
C25 N21 C22 C13 -179.76(18) .
C14 C13 C22 N23 -165.02(19) .
C12 C13 C22 N23 14.2(3) .
C14 C13 C22 N21 14.4(3) .
C12 C13 C22 N21 -166.39(19) .
N21 C22 N23 C24 0.1(2) .
C13 C22 N23 C24 179.56(19) .
C22 N23 C24 C25 0.1(2) .
N23 C24 C25 N21 -0.3(2) .
C22 N21 C25 C24 0.4(2) .
C16 N11 I1 C31 -178.6(4) .
C12 N11 I1 C31 -1.2(5) .
N11 I1 C31 F31A 72.8(5) .
N11 I1 C31 F31B -44.1(5) .
N11 I1 C31 C32 -164.5(3) .
F31A C31 C32 F32A 66.9(2) .
F31B C31 C32 F32A -176.81(18) .
I1 C31 C32 F32A -56.0(2) .
F31A C31 C32 F32B -176.01(17) .
F31B C31 C32 F32B -59.7(2) .
I1 C31 C32 F32B 61.08(19) .
F31A C31 C32 C32 -54.6(3) 3_567
F31B C31 C32 C32 61.6(3) 3_567
I1 C31 C32 C32 -177.55(18) 3_567
